data_4129159
loop_
_publ_author_name
'Berdiell, Izar Capel'
'Hochd\"orffer, Tim'
'Desplanches, C\'edric'
'Kulmaczewski, Rafal'
'Shahid, Namrah'
'Wolny, Juliusz A.'
'Warriner, Stuart L.'
'Cespedes, Oscar'
'Sch\"unemann, Volker'
'Chastanet, Guillaume'
'Halcrow, Malcolm A.'

_publ_section_title
;
 Supramolecular Iron Metallocubanes Exhibiting Site-Selective Thermal and
 Light-Induced Spin-Crossover.
;
_journal_issue 47
_journal_name_full 'Journal of the American Chemical Society'
_journal_page_first 18759
_journal_page_last 18770
_journal_paper_doi 10.1021/jacs.9b08862
_journal_volume 141
_journal_year 2019
_chemical_formula_moiety 'C12 H17 Fe N7 O4, 2(B F4)'
_chemical_formula_sum 'C12 H17 B2 F8 Fe N7 O4'
_chemical_formula_weight 552.80
_chemical_name_systematic
;
[4,6-Di(pyrazol-1-yl)pyrimid-2-one]triaqua[acetonitrile]
iron(II) di[tetrafluoroborate] (compound 4)
;
_space_group_crystal_system triclinic
_space_group_IT_number 2
_space_group_name_Hall '-P 1'
_space_group_name_H-M_alt 'P -1'
_atom_sites_solution_hydrogens geom
_atom_sites_solution_primary direct
_atom_sites_solution_secondary difmap
_audit_creation_date 2019-06-17
_audit_creation_method
;
  Olex2 1.2
  (compiled Apr 23 2013 17:54:37, GUI svn.r4466)
;
_cell_angle_alpha 109.358(9)
_cell_angle_beta 94.272(7)
_cell_angle_gamma 91.322(8)
_cell_formula_units_Z 2
_cell_length_a 10.0049(9)
_cell_length_b 10.1934(11)
_cell_length_c 11.1633(11)
_cell_measurement_reflns_used 3813
_cell_measurement_temperature 125(2)
_cell_measurement_theta_max 73.35
_cell_measurement_theta_min 4.28
_cell_volume 1069.75(19)
_computing_cell_refinement 'CrysAlisPro, Agilent Technologies'
_computing_data_collection 'CrysAlisPro, Agilent Technologies'
_computing_data_reduction 'CrysAlisPro, Agilent Technologies'
_computing_molecular_graphics 'XSEED (Barbour, 2001)'
_computing_publication_material
;
O. V. Dolomanov, L. J. Bourhis, R. J. Gildea, J. A. K. Howard and H. Puschmann,
OLEX2: a complete structure solution, refinement and analysis program.
J. Appl. Cryst. (2009). 42, 339-341.
;
_computing_structure_refinement 'SHELXL-97 (Sheldrick, 1997)'
_computing_structure_solution 'SHELXS-97 (Sheldrick, 1990)'
_diffrn_ambient_temperature 125(2)
_diffrn_detector_area_resol_mean 5.3095
_diffrn_measured_fraction_theta_full 0.942
_diffrn_measured_fraction_theta_max 0.932
_diffrn_measurement_device_type 'SuperNova, Dual, Mo at zero, Atlas'
_diffrn_measurement_method '\w scans'
_diffrn_radiation_monochromator mirror
_diffrn_radiation_source 'SuperNova (Cu) X-ray Source'
_diffrn_radiation_type CuK\a
_diffrn_radiation_wavelength 1.54184
_diffrn_reflns_av_R_equivalents 0.0328
_diffrn_reflns_av_unetI/netI 0.0423
_diffrn_reflns_limit_h_max 10
_diffrn_reflns_limit_h_min -12
_diffrn_reflns_limit_k_max 12
_diffrn_reflns_limit_k_min -12
_diffrn_reflns_limit_l_max 11
_diffrn_reflns_limit_l_min -13
_diffrn_reflns_number 8475
_diffrn_reflns_theta_full 72.00
_diffrn_reflns_theta_max 73.45
_diffrn_reflns_theta_min 4.21
_diffrn_standards_decay_% 0
_diffrn_standards_interval_count 0
_diffrn_standards_interval_time 0
_diffrn_standards_number 0
_exptl_absorpt_coefficient_mu 6.653
_exptl_absorpt_correction_T_max 1.000
_exptl_absorpt_correction_T_min 0.836
_exptl_absorpt_correction_type multi-scan
_exptl_absorpt_process_details
; 
CrysAlisPro, Agilent Technologies,
Version 1.171.36.24 (release 03-12-2012 CrysAlis171 .NET)
Empirical absorption correction using spherical harmonics,
 implemented in SCALE3 ABSPACK scaling algorithm.
;
_exptl_crystal_colour yellow
_exptl_crystal_density_diffrn 1.716
_exptl_crystal_density_method 'not measured'
_exptl_crystal_description fragment
_exptl_crystal_F_000 556
_exptl_crystal_size_max 0.20
_exptl_crystal_size_mid 0.15
_exptl_crystal_size_min 0.08
_refine_diff_density_max 0.987
_refine_diff_density_min -0.604
_refine_diff_density_rms 0.084
_refine_ls_extinction_method none
_refine_ls_goodness_of_fit_ref 1.019
_refine_ls_hydrogen_treatment mixed
_refine_ls_matrix_type full
_refine_ls_number_parameters 325
_refine_ls_number_reflns 4018
_refine_ls_number_restraints 26
_refine_ls_restrained_S_all 1.020
_refine_ls_R_factor_all 0.0585
_refine_ls_R_factor_gt 0.0532
_refine_ls_shift/su_max 0.004
_refine_ls_shift/su_mean 0.000
_refine_ls_structure_factor_coef Fsqd
_refine_ls_weighting_details 'calc w=1/[\s^2^(Fo^2^)+(0.0729P)^2^+1.8837P] where P=(Fo^2^+2Fc^2^)/3'
_refine_ls_weighting_scheme calc
_refine_ls_wR_factor_gt 0.1349
_refine_ls_wR_factor_ref 0.1399
_reflns_number_gt 3639
_reflns_number_total 4018
_reflns_threshold_expression >2sigma(I)
_cod_data_source_file ja9b08862_si_012.cif
_cod_data_source_block ic130bf4
_cod_depositor_comments 'Adding full bibliography for 4129157--4129168.cif.'
_cod_original_cell_volume 1069.75(18)
_cod_database_code 4129159
_olex2_refinement_description
;
1. Fixed Uiso
 At 1.2 times of:
  All C(H) groups, All N(H) groups
 At 1.5 times of:
  All C(H,H,H) groups, All O(H,H) groups
2. Restrained distances
 B25A-F26A = B25A-F27A = B25A-F28A = B25A-F29A
 1.38998 with sigma of 0.02
 B25B-F26B = B25B-F27B = B25B-F28B = B25B-F29B
 1.38998 with sigma of 0.02
 F26A-F27A = F26A-F28A = F26A-F29A = F27A-F28A = F27A-F29A = F28A-F29A
 2.269837 with sigma of 0.02
 F26B-F27B = F26B-F28B = F26B-F29B = F27B-F28B = F27B-F29B = F28B-F29B
 2.269837 with sigma of 0.02
 O19-H19A = O19-H19B = O20-H20A = O20-H20B = O21-H21A = O21-H21B
 0.9 with sigma of 0.02
3. Others
 1(DFIX)=1(DFIX)=FVAR(1)
 1(DFIX)=1(DFIX)=1.633*FVAR(2)
 Fixed Sof: B25A(0.5) F26A(0.5) F27A(0.5) F28A(0.5) F29A(0.5) B25B(0.5)
 F26B(0.5) F27B(0.5) F28B(0.5) F29B(0.5)
4.a Aromatic/amide H refined with riding coordinates:
 C5(H5), C11(H11), C12(H12), C13(H13), C16(H16), C17(H17), C18(H18)
4.b Idealised Me refined as rotating group:
 C24(H24A,H24B,H24C)
;

loop_
_space_group_symop_id
_space_group_symop_operation_xyz
1 'x, y, z'
2 '-x, -y, -z'

loop_
_atom_site_label
_atom_site_type_symbol
_atom_site_fract_x
_atom_site_fract_y
_atom_site_fract_z
_atom_site_U_iso_or_equiv
_atom_site_adp_type
_atom_site_occupancy
_atom_site_symmetry_multiplicity
_atom_site_calc_flag
_atom_site_refinement_flags
_atom_site_disorder_assembly
_atom_site_disorder_group
Fe1 Fe 0.18437(5) 0.79261(5) 0.84779(5) 0.01981(16) Uani 1 1 d . . .
C2 C 0.3972(3) 0.5651(3) 0.8640(3) 0.0203(6) Uani 1 1 d . . .
N3 N 0.3167(3) 0.6134(3) 0.7845(3) 0.0198(5) Uani 1 1 d . . .
C4 C 0.3097(3) 0.5439(3) 0.6608(3) 0.0206(6) Uani 1 1 d . . .
C5 C 0.3842(3) 0.4293(3) 0.6021(3) 0.0223(7) Uani 1 1 d . . .
H5 H 0.3782 0.3851 0.5123 0.027 Uiso 1 1 calc R . .
C6 C 0.4663(3) 0.3851(3) 0.6832(3) 0.0217(7) Uani 1 1 d . . .
N7 N 0.4698(3) 0.4494(3) 0.8101(3) 0.0204(6) Uani 1 1 d . . .
H7 H 0.515(4) 0.423(4) 0.862(4) 0.025 Uiso 1 1 d . . .
O8 O 0.4054(3) 0.6204(2) 0.9808(2) 0.0255(5) Uani 1 1 d . . .
N9 N 0.2188(3) 0.5926(3) 0.5862(3) 0.0227(6) Uani 1 1 d . . .
N10 N 0.1453(3) 0.7042(3) 0.6447(3) 0.0241(6) Uani 1 1 d . . .
C11 C 0.0648(4) 0.7222(4) 0.5523(3) 0.0280(7) Uani 1 1 d . . .
H11 H 0.0019 0.7929 0.5648 0.034 Uiso 1 1 calc R . .
C12 C 0.0843(4) 0.6234(4) 0.4335(4) 0.0319(8) Uani 1 1 d . . .
H12 H 0.0390 0.6150 0.3532 0.038 Uiso 1 1 calc R . .
C13 C 0.1818(4) 0.5424(4) 0.4577(3) 0.0297(8) Uani 1 1 d . . .
H13 H 0.2176 0.4653 0.3968 0.036 Uiso 1 1 calc R . .
N14 N 0.5487(3) 0.2750(3) 0.6418(3) 0.0238(6) Uani 1 1 d . . .
N15 N 0.6386(3) 0.2454(3) 0.7267(3) 0.0299(7) Uani 1 1 d . . .
C16 C 0.7050(4) 0.1420(4) 0.6552(4) 0.0318(8) Uani 1 1 d . . .
H16 H 0.7750 0.0986 0.6878 0.038 Uiso 1 1 calc R . .
C17 C 0.6603(4) 0.1034(4) 0.5252(4) 0.0344(8) Uani 1 1 d . . .
H17 H 0.6928 0.0320 0.4565 0.041 Uiso 1 1 calc R . .
C18 C 0.5612(4) 0.1895(4) 0.5187(4) 0.0320(8) Uani 1 1 d . . .
H18 H 0.5101 0.1907 0.4438 0.038 Uiso 1 1 calc R . .
O19 O 0.2535(3) 0.8429(2) 1.0388(2) 0.0284(5) Uani 1 1 d D . .
H19A H 0.297(4) 0.925(3) 1.077(4) 0.043 Uiso 1 1 d D . .
H19B H 0.309(4) 0.777(4) 1.044(5) 0.043 Uiso 1 1 d D . .
O20 O 0.0400(2) 0.9409(3) 0.8606(3) 0.0281(5) Uani 1 1 d D . .
H20A H 0.047(5) 1.018(3) 0.844(5) 0.042 Uiso 1 1 d D . .
H20B H -0.045(2) 0.930(5) 0.872(5) 0.042 Uiso 1 1 d D . .
O21 O 0.3295(3) 0.9423(3) 0.8352(3) 0.0344(6) Uani 1 1 d D . .
H21A H 0.314(5) 1.019(4) 0.817(5) 0.052 Uiso 1 1 d D . .
H21B H 0.412(3) 0.923(6) 0.814(5) 0.052 Uiso 1 1 d D . .
N22 N 0.0277(3) 0.6629(3) 0.8787(3) 0.0276(6) Uani 1 1 d . . .
C23 C -0.0625(4) 0.6064(4) 0.8988(4) 0.0302(8) Uani 1 1 d . . .
C24 C -0.1794(5) 0.5360(5) 0.9250(5) 0.0496(12) Uani 1 1 d . . .
H24A H -0.2576 0.5924 0.9264 0.074 Uiso 1 1 calc R . .
H24B H -0.1625 0.5231 1.0079 0.074 Uiso 1 1 calc R . .
H24C H -0.1968 0.4450 0.8583 0.074 Uiso 1 1 calc R . .
B30 B 0.6868(4) 0.8081(4) 0.7721(4) 0.0312(9) Uani 1 1 d . . .
F31 F 0.6242(3) 0.6804(3) 0.7465(3) 0.0523(7) Uani 1 1 d . . .
F32 F 0.7763(2) 0.8472(3) 0.8787(2) 0.0432(6) Uani 1 1 d . . .
F33 F 0.7554(3) 0.8056(3) 0.6667(3) 0.0515(7) Uani 1 1 d . . .
F34 F 0.5916(2) 0.9110(3) 0.7888(3) 0.0473(6) Uani 1 1 d . . .
B25A B 0.1550(14) 1.2109(14) 0.7399(12) 0.029(12) Uiso 0.50 1 d PD A 1
F26A F 0.0681(5) 1.1859(5) 0.8221(5) 0.0390(11) Uiso 0.50 1 d PD A 1
F27A F 0.2851(5) 1.1675(5) 0.7590(5) 0.0334(11) Uiso 0.50 1 d PD A 1
F28A F 0.1099(6) 1.1312(6) 0.6164(5) 0.0533(14) Uiso 0.50 1 d PD A 1
F29A F 0.1615(5) 1.3507(5) 0.7543(6) 0.0283(14) Uiso 0.50 1 d PD A 1
B25B B 0.1601(15) 1.2144(15) 0.7384(14) 0.035(14) Uiso 0.50 1 d PD B 2
F26B F 0.0458(6) 1.1487(7) 0.7612(7) 0.0593(16) Uiso 0.50 1 d PD B 2
F27B F 0.2734(6) 1.1888(6) 0.8059(6) 0.0474(14) Uiso 0.50 1 d PD B 2
F28B F 0.1675(7) 1.1687(7) 0.6076(6) 0.0657(17) Uiso 0.50 1 d PD B 2
F29B F 0.1451(7) 1.3575(6) 0.7828(7) 0.0424(19) Uiso 0.50 1 d PD B 2

loop_
_atom_site_aniso_label
_atom_site_aniso_U_11
_atom_site_aniso_U_22
_atom_site_aniso_U_33
_atom_site_aniso_U_23
_atom_site_aniso_U_13
_atom_site_aniso_U_12
Fe1 0.0229(3) 0.0170(2) 0.0209(3) 0.00712(18) 0.0053(2) 0.00623(18)
C2 0.0220(16) 0.0192(15) 0.0217(15) 0.0084(12) 0.0059(13) 0.0045(12)
N3 0.0227(13) 0.0162(12) 0.0215(13) 0.0066(10) 0.0050(11) 0.0053(10)
C4 0.0236(16) 0.0183(14) 0.0229(15) 0.0100(12) 0.0053(13) 0.0049(12)
C5 0.0289(17) 0.0185(15) 0.0198(15) 0.0059(12) 0.0046(13) 0.0059(13)
C6 0.0256(16) 0.0160(14) 0.0251(16) 0.0077(12) 0.0074(14) 0.0053(12)
N7 0.0239(14) 0.0182(13) 0.0214(13) 0.0091(11) 0.0031(12) 0.0057(11)
O8 0.0344(13) 0.0232(11) 0.0192(11) 0.0062(9) 0.0039(10) 0.0114(10)
N9 0.0287(15) 0.0204(13) 0.0203(13) 0.0076(11) 0.0044(12) 0.0076(11)
N10 0.0291(15) 0.0218(13) 0.0235(13) 0.0087(11) 0.0066(12) 0.0113(11)
C11 0.0320(19) 0.0298(17) 0.0252(17) 0.0126(14) 0.0029(15) 0.0121(14)
C12 0.038(2) 0.0336(19) 0.0236(17) 0.0095(14) -0.0025(16) 0.0088(16)
C13 0.037(2) 0.0296(18) 0.0204(16) 0.0055(14) 0.0010(15) 0.0087(15)
N14 0.0266(15) 0.0218(13) 0.0240(14) 0.0076(11) 0.0052(12) 0.0106(11)
N15 0.0346(17) 0.0313(16) 0.0273(15) 0.0126(13) 0.0072(13) 0.0161(13)
C16 0.036(2) 0.0274(18) 0.0347(19) 0.0111(15) 0.0096(17) 0.0156(15)
C17 0.043(2) 0.0266(18) 0.0327(19) 0.0063(15) 0.0111(17) 0.0154(16)
C18 0.039(2) 0.0278(18) 0.0255(17) 0.0028(14) 0.0040(16) 0.0120(15)
O19 0.0375(14) 0.0204(12) 0.0254(12) 0.0049(9) 0.0008(11) 0.0079(10)
O20 0.0239(12) 0.0243(12) 0.0408(14) 0.0151(11) 0.0093(11) 0.0090(10)
O21 0.0258(13) 0.0260(13) 0.0595(18) 0.0225(12) 0.0132(13) 0.0071(10)
N22 0.0294(16) 0.0242(14) 0.0319(16) 0.0116(12) 0.0072(13) 0.0055(12)
C23 0.033(2) 0.0319(18) 0.0282(17) 0.0135(15) 0.0031(16) 0.0050(16)
C24 0.043(2) 0.063(3) 0.054(3) 0.036(2) -0.004(2) -0.017(2)
B30 0.028(2) 0.0254(19) 0.035(2) 0.0027(16) -0.0007(18) 0.0040(16)
F31 0.0491(15) 0.0308(12) 0.0706(18) 0.0075(12) 0.0113(14) -0.0079(11)
F32 0.0388(13) 0.0438(13) 0.0439(13) 0.0116(11) -0.0023(11) 0.0025(10)
F33 0.0554(16) 0.0539(16) 0.0443(14) 0.0117(12) 0.0191(13) 0.0056(12)
F34 0.0327(13) 0.0404(13) 0.0691(17) 0.0168(12) 0.0096(12) 0.0138(10)

loop_
_atom_type_symbol
_atom_type_description
_atom_type_scat_dispersion_real
_atom_type_scat_dispersion_imag
_atom_type_scat_source
C C 0.0181 0.0091 'International Tables Vol C Tables 4.2.6.8 and 6.1.1.4'
H H 0.0000 0.0000 'International Tables Vol C Tables 4.2.6.8 and 6.1.1.4'
N N 0.0311 0.0180 'International Tables Vol C Tables 4.2.6.8 and 6.1.1.4'
O O 0.0492 0.0322 'International Tables Vol C Tables 4.2.6.8 and 6.1.1.4'
Fe Fe -1.1336 3.1974 'International Tables Vol C Tables 4.2.6.8 and 6.1.1.4'
F F 0.0727 0.0534 'International Tables Vol C Tables 4.2.6.8 and 6.1.1.4'
B B 0.0090 0.0039 'International Tables Vol C Tables 4.2.6.8 and 6.1.1.4'

loop_
_geom_angle_atom_site_label_1
_geom_angle_atom_site_label_2
_geom_angle_atom_site_label_3
_geom_angle
N10 Fe1 N3 73.48(10)
N10 Fe1 N22 92.09(12)
O19 Fe1 N3 93.41(10)
O19 Fe1 N10 166.89(10)
O19 Fe1 O20 100.55(10)
O19 Fe1 O21 87.83(12)
O19 Fe1 N22 88.45(11)
O20 Fe1 N3 165.88(11)
O20 Fe1 N10 92.55(11)
O20 Fe1 O21 88.00(10)
O20 Fe1 N22 86.56(11)
O21 Fe1 N3 94.67(10)
O21 Fe1 N10 92.94(12)
O21 Fe1 N22 172.75(11)
N22 Fe1 N3 91.77(10)
N3 C2 N7 118.3(3)
O8 C2 N3 122.2(3)
O8 C2 N7 119.5(3)
C2 N3 Fe1 125.2(2)
C4 N3 Fe1 116.7(2)
C4 N3 C2 117.9(3)
N3 C4 C5 125.6(3)
N3 C4 N9 115.0(3)
N9 C4 C5 119.4(3)
C4 C5 H5 122.4
C6 C5 C4 115.3(3)
C6 C5 H5 122.4
C5 C6 N14 123.2(3)
N7 C6 C5 120.3(3)
N7 C6 N14 116.5(3)
C2 N7 H7 115(3)
C6 N7 C2 122.5(3)
C6 N7 H7 123(3)
N10 N9 C4 119.0(3)
N10 N9 C13 110.4(3)
C13 N9 C4 130.6(3)
N9 N10 Fe1 115.8(2)
C11 N10 Fe1 138.8(2)
C11 N10 N9 105.4(3)
N10 C11 H11 124.3
N10 C11 C12 111.4(3)
C12 C11 H11 124.3
C11 C12 H12 127.3
C13 C12 C11 105.4(3)
C13 C12 H12 127.3
N9 C13 H13 126.3
C12 C13 N9 107.4(3)
C12 C13 H13 126.3
N15 N14 C6 120.2(3)
N15 N14 C18 111.4(3)
C18 N14 C6 128.3(3)
C16 N15 N14 104.2(3)
N15 C16 H16 123.8
N15 C16 C17 112.3(3)
C17 C16 H16 123.8
C16 C17 H17 127.3
C18 C17 C16 105.5(3)
C18 C17 H17 127.3
N14 C18 H18 126.7
C17 C18 N14 106.6(3)
C17 C18 H18 126.7
Fe1 O19 H19A 118(3)
Fe1 O19 H19B 107(3)
H19A O19 H19B 107(5)
Fe1 O20 H20A 128(3)
Fe1 O20 H20B 126(3)
H20A O20 H20B 106(5)
Fe1 O21 H21A 127(4)
Fe1 O21 H21B 124(4)
H21A O21 H21B 104(5)
C23 N22 Fe1 172.9(3)
N22 C23 C24 179.1(4)
C23 C24 H24A 109.5
C23 C24 H24B 109.5
C23 C24 H24C 109.5
H24A C24 H24B 109.5
H24A C24 H24C 109.5
H24B C24 H24C 109.5
F31 B30 F32 114.0(4)
F31 B30 F33 108.0(3)
F31 B30 F34 110.3(3)
F32 B30 F33 108.8(3)
F32 B30 F34 107.8(3)
F33 B30 F34 107.7(4)
F26A B25A F27A 112.5(10)
F28A B25A F26A 108.6(10)
F28A B25A F27A 105.1(9)
F29A B25A F26A 110.1(9)
F29A B25A F27A 109.4(10)
F29A B25A F28A 111.1(10)
F27B B25B F26B 110.8(11)
F27B B25B F29B 107.2(10)
F28B B25B F26B 107.0(10)
F28B B25B F27B 113.6(11)
F28B B25B F29B 109.8(11)
F29B B25B F26B 108.4(11)

loop_
_geom_bond_atom_site_label_1
_geom_bond_atom_site_label_2
_geom_bond_distance
Fe1 N3 2.232(3)
Fe1 N10 2.145(3)
Fe1 O19 2.080(3)
Fe1 O20 2.092(2)
Fe1 O21 2.127(3)
Fe1 N22 2.147(3)
C2 N3 1.371(4)
C2 N7 1.384(4)
C2 O8 1.233(4)
N3 C4 1.322(4)
C4 C5 1.398(4)
C4 N9 1.396(4)
C5 H5 0.9500
C5 C6 1.368(5)
C6 N7 1.347(4)
C6 N14 1.382(4)
N7 H7 0.83(5)
N9 N10 1.371(4)
N9 C13 1.372(4)
N10 C11 1.324(4)
C11 H11 0.9500
C11 C12 1.405(5)
C12 H12 0.9500
C12 C13 1.361(5)
C13 H13 0.9500
N14 N15 1.369(4)
N14 C18 1.379(4)
N15 C16 1.320(5)
C16 H16 0.9500
C16 C17 1.406(6)
C17 H17 0.9500
C17 C18 1.353(5)
C18 H18 0.9500
O19 H19A 0.89(2)
O19 H19B 0.894(19)
O20 H20A 0.87(2)
O20 H20B 0.88(2)
O21 H21A 0.88(2)
O21 H21B 0.88(2)
N22 C23 1.135(5)
C23 C24 1.457(6)
C24 H24A 0.9800
C24 H24B 0.9800
C24 H24C 0.9800
B30 F31 1.364(5)
B30 F32 1.373(5)
B30 F33 1.400(5)
B30 F34 1.409(5)
B25A F26A 1.388(14)
B25A F27A 1.408(13)
B25A F28A 1.382(13)
B25A F29A 1.379(13)
B25B F26B 1.394(15)
B25B F27B 1.392(14)
B25B F28B 1.387(14)
B25B F29B 1.392(14)

loop_
_geom_hbond_atom_site_label_D
_geom_hbond_atom_site_label_H
_geom_hbond_atom_site_label_A
_geom_hbond_distance_DH
_geom_hbond_distance_HA
_geom_hbond_distance_DA
_geom_hbond_angle_DHA
_geom_hbond_site_symmetry_A
N7 H7 O8 0.83(5) 2.05(5) 2.867(4) 167(4) 2_667
O19 H19A F34 0.89(2) 2.07(2) 2.928(4) 162(5) 2_677
O19 H19B O8 0.894(19) 1.84(3) 2.684(3) 156(5) .
O20 H20A F26A 0.87(2) 1.81(2) 2.683(5) 175(5) .
O20 H20A F26B 0.87(2) 1.85(2) 2.699(7) 163(5) .
O20 H20B F32 0.88(2) 1.98(2) 2.829(4) 163(5) 1_455
O21 H21A F27A 0.88(2) 1.86(2) 2.735(5) 173(5) .
O21 H21A F27B 0.88(2) 1.83(2) 2.706(6) 171(5) .
O21 H21B F34 0.88(2) 1.85(2) 2.716(4) 171(5) .
